data_1515727
loop_
_publ_author_name
'Mondal, Barnali'
'Captain, Burjor'
'Ramamurthy, V.'

_publ_section_title
;
 Photodimerization of HCl salts of azastilbenes in the solid state.
;
_journal_issue 6
_journal_name_full
'Photochemical &amp; photobiological sciences : Official journal of the European Photochemistry Association and the European Society for Photobiology'
_journal_page_first 891
_journal_page_last 894
_journal_paper_doi 10.1039/c1pp05070b
_journal_volume 10
_journal_year 2011
_chemical_formula_sum 'C13 H15 Cl I N O2'
_chemical_formula_weight 379.61
_chemical_name_systematic
;
?
;
_space_group_IT_number 2
_symmetry_cell_setting triclinic
_symmetry_space_group_name_Hall '-P 1'
_symmetry_space_group_name_H-M 'P -1'
_atom_sites_solution_hydrogens geom
_atom_sites_solution_primary direct
_atom_sites_solution_secondary difmap
_audit_creation_method SHELXL-97
_cell_angle_alpha 97.9228(5)
_cell_angle_beta 99.4160(5)
_cell_angle_gamma 108.9995(5)
_cell_formula_units_Z 2
_cell_length_a 8.0309(3)
_cell_length_b 9.9249(4)
_cell_length_c 10.0973(4)
_cell_measurement_reflns_used 9045
_cell_measurement_temperature 296(2)
_cell_measurement_theta_max 32.67
_cell_measurement_theta_min 2.72
_cell_volume 734.79(5)
_computing_cell_refinement 'SAINT+ V7.46A (Bruker, 2007)'
_computing_data_collection 'APEX2 v2.2-0 (Bruker, 2007)'
_computing_data_reduction 'SAINT+ V7.46A (Bruker, 2007)'
_computing_molecular_graphics 'XSHELL v4.02 (Bruker, 2000)'
_computing_publication_material 'XCIF v6.12 (Bruker, 2001)'
_computing_structure_refinement 'SHELXL-97 (Sheldrick, 2008)'
_computing_structure_solution 'SHELXS-97 (Sheldrick, 2008)'
_diffrn_ambient_temperature 296(2)
_diffrn_measured_fraction_theta_full 0.996
_diffrn_measured_fraction_theta_max 0.996
_diffrn_measurement_device_type 'Bruker SMART APEX2 CCD diffractometer'
_diffrn_measurement_method 'omega scans'
_diffrn_radiation_monochromator graphite
_diffrn_radiation_source 'fine-focus sealed tube'
_diffrn_radiation_type MoK\a
_diffrn_radiation_wavelength 0.71073
_diffrn_reflns_av_R_equivalents 0.0210
_diffrn_reflns_av_sigmaI/netI 0.0198
_diffrn_reflns_limit_h_max 10
_diffrn_reflns_limit_h_min -10
_diffrn_reflns_limit_k_max 13
_diffrn_reflns_limit_k_min -13
_diffrn_reflns_limit_l_max 13
_diffrn_reflns_limit_l_min -13
_diffrn_reflns_number 10574
_diffrn_reflns_theta_full 29.00
_diffrn_reflns_theta_max 29.00
_diffrn_reflns_theta_min 2.09
_exptl_absorpt_coefficient_mu 2.355
_exptl_absorpt_correction_T_max 0.8340
_exptl_absorpt_correction_T_min 0.4105
_exptl_absorpt_correction_type multi-scan
_exptl_absorpt_process_details '(SADABS 2007/4 Bruker)'
_exptl_crystal_colour yellow
_exptl_crystal_density_diffrn 1.716
_exptl_crystal_density_method 'not measured'
_exptl_crystal_description Bar
_exptl_crystal_F_000 372
_exptl_crystal_size_max 0.46
_exptl_crystal_size_mid 0.24
_exptl_crystal_size_min 0.08
_refine_diff_density_max 1.542
_refine_diff_density_min -0.994
_refine_diff_density_rms 0.131
_refine_ls_extinction_method none
_refine_ls_goodness_of_fit_ref 1.122
_refine_ls_hydrogen_treatment mixed
_refine_ls_matrix_type full
_refine_ls_number_parameters 179
_refine_ls_number_reflns 3889
_refine_ls_number_restraints 0
_refine_ls_restrained_S_all 1.122
_refine_ls_R_factor_all 0.0290
_refine_ls_R_factor_gt 0.0277
_refine_ls_shift/su_max 0.001
_refine_ls_shift/su_mean 0.000
_refine_ls_structure_factor_coef Fsqd
_refine_ls_weighting_details 'calc w=1/[\s^2^(Fo^2^)+(0.0345P)^2^+0.5680P] where P=(Fo^2^+2Fc^2^)/3'
_refine_ls_weighting_scheme calc
_refine_ls_wR_factor_gt 0.0758
_refine_ls_wR_factor_ref 0.0768
_reflns_number_gt 3707
_reflns_number_total 3889
_reflns_threshold_expression >2sigma(I)
_cod_data_source_file c1pp05070b.txt
_cod_data_source_block 7-4IodoStilbazole-HCl-Salt
_cod_depositor_comments
;
The following automatic conversions were performed:

'_symmetry_cell_setting' value 'Triclinic' changed to 'triclinic'
according to
/usr/data/users/saulius/automatic-downloads/retrospective/RSC/lib/dictionaries/cif_core.dic
dictionary named 'cif_core.dic' version 2.4.2 from
2011-04-26.

'_exptl_absorpt_correction_type' value 'Multi-scan'
changed to 'multi-scan' according to
/usr/data/users/saulius/automatic-downloads/retrospective/RSC/lib/dictionaries/cif_core.dic
dictionary named 'cif_core.dic' version 2.4.2 from 2011-04-26.

Automatic conversion script
Id: cif_fix_values 2281 2013-09-26 08:29:07Z andrius 
;
_cod_original_sg_symbol_H-M P-1
_cod_database_code 1515727

loop_
_symmetry_equiv_pos_as_xyz
'x, y, z'
'-x, -y, -z'

loop_
_atom_site_label
_atom_site_type_symbol
_atom_site_fract_x
_atom_site_fract_y
_atom_site_fract_z
_atom_site_U_iso_or_equiv
_atom_site_adp_type
_atom_site_occupancy
_atom_site_symmetry_multiplicity
_atom_site_calc_flag
_atom_site_refinement_flags
I1 I 0.15399(2) 0.218152(19) -0.050061(17) 0.04742(7) Uani 1 1 d .
Cl1 Cl 0.86170(11) 0.13828(8) 0.64523(8) 0.05517(17) Uani 1 1 d .
N1 N 1.2491(3) 0.7434(3) 0.9306(3) 0.0491(5) Uani 1 1 d .
H1 H 1.3298 0.7765 1.0062 0.059 Uiso 1 1 calc R
C8 C 0.5967(3) 0.4016(3) 0.3876(3) 0.0417(5) Uani 1 1 d .
C3 C 0.9881(4) 0.6373(3) 0.6903(3) 0.0422(5) Uani 1 1 d .
C7 C 0.7332(4) 0.4520(3) 0.5159(3) 0.0455(5) Uani 1 1 d .
H7 H 0.7391 0.3835 0.5690 0.055 Uiso 1 1 calc R
C11 C 0.3396(3) 0.2957(3) 0.1401(3) 0.0416(5) Uani 1 1 d .
C6 C 0.8505(4) 0.5879(3) 0.5636(3) 0.0470(6) Uani 1 1 d .
H6 H 0.8435 0.6568 0.5113 0.056 Uiso 1 1 calc R
C10 C 0.3564(4) 0.2024(3) 0.2272(3) 0.0498(6) Uani 1 1 d .
H10 H 0.2818 0.1049 0.2036 0.060 Uiso 1 1 calc R
C13 C 0.5738(4) 0.4950(3) 0.2998(3) 0.0475(6) Uani 1 1 d .
H13 H 0.6450 0.5934 0.3244 0.057 Uiso 1 1 calc R
C9 C 0.4847(4) 0.2551(3) 0.3494(3) 0.0493(6) Uani 1 1 d .
H9 H 0.4966 0.1919 0.4072 0.059 Uiso 1 1 calc R
C12 C 0.4472(4) 0.4429(3) 0.1775(3) 0.0465(6) Uani 1 1 d .
H12 H 0.4336 0.5058 0.1198 0.056 Uiso 1 1 calc R
C2 C 1.0192(4) 0.5451(3) 0.7777(3) 0.0480(6) Uani 1 1 d .
H2 H 0.9512 0.4460 0.7550 0.058 Uiso 1 1 calc R
C1 C 1.1491(4) 0.6016(3) 0.8958(3) 0.0512(6) Uani 1 1 d .
H1A H 1.1686 0.5402 0.9534 0.061 Uiso 1 1 calc R
C5 C 1.2254(4) 0.8346(3) 0.8494(4) 0.0584(7) Uani 1 1 d .
H5 H 1.2973 0.9328 0.8744 0.070 Uiso 1 1 calc R
C4 C 1.0972(4) 0.7844(3) 0.7309(4) 0.0560(7) Uani 1 1 d .
H4 H 1.0816 0.8490 0.6757 0.067 Uiso 1 1 calc R
O1 O 0.7498(4) 0.8826(3) 0.3843(3) 0.0651(7) Uani 1 1 d .
O2 O 0.4370(5) 0.8369(4) 0.1923(3) 0.0780(9) Uani 1 1 d .
H1S H 0.838(6) 0.877(5) 0.378(4) 0.060(12) Uiso 1 1 d .
H2S H 0.769(7) 0.936(6) 0.438(5) 0.079(16) Uiso 1 1 d .
H4S H 0.377(7) 0.848(6) 0.233(5) 0.081(16) Uiso 1 1 d .
H3S H 0.521(7) 0.844(5) 0.237(5) 0.075(14) Uiso 1 1 d .

loop_
_atom_site_aniso_label
_atom_site_aniso_U_11
_atom_site_aniso_U_22
_atom_site_aniso_U_33
_atom_site_aniso_U_23
_atom_site_aniso_U_13
_atom_site_aniso_U_12
I1 0.05136(11) 0.04634(11) 0.04394(11) 0.00566(7) 0.01143(7) 0.01763(8)
Cl1 0.0576(4) 0.0508(4) 0.0517(4) 0.0042(3) 0.0081(3) 0.0168(3)
N1 0.0388(11) 0.0513(13) 0.0537(13) 0.0050(10) 0.0071(10) 0.0154(10)
C8 0.0417(12) 0.0447(13) 0.0424(12) 0.0123(10) 0.0120(10) 0.0176(10)
C3 0.0443(12) 0.0440(13) 0.0433(13) 0.0119(10) 0.0155(10) 0.0182(10)
C7 0.0468(13) 0.0491(14) 0.0453(13) 0.0157(11) 0.0107(11) 0.0205(11)
C11 0.0403(12) 0.0425(12) 0.0459(13) 0.0095(10) 0.0154(10) 0.0171(10)
C6 0.0498(14) 0.0500(14) 0.0446(13) 0.0165(11) 0.0109(11) 0.0193(12)
C10 0.0533(15) 0.0396(13) 0.0556(16) 0.0136(11) 0.0122(12) 0.0135(11)
C13 0.0495(14) 0.0394(12) 0.0515(15) 0.0143(11) 0.0098(11) 0.0116(11)
C9 0.0569(15) 0.0424(13) 0.0530(15) 0.0201(11) 0.0136(12) 0.0184(12)
C12 0.0509(14) 0.0434(13) 0.0485(14) 0.0172(11) 0.0114(11) 0.0176(11)
C2 0.0501(14) 0.0401(13) 0.0531(15) 0.0109(11) 0.0058(12) 0.0175(11)
C1 0.0518(15) 0.0477(14) 0.0556(16) 0.0135(12) 0.0049(12) 0.0221(12)
C5 0.0512(16) 0.0437(14) 0.072(2) 0.0134(14) 0.0105(14) 0.0066(12)
C4 0.0586(17) 0.0467(15) 0.0611(18) 0.0223(13) 0.0123(14) 0.0128(13)
O1 0.0552(14) 0.0716(17) 0.0543(14) -0.0089(12) 0.0066(11) 0.0157(12)
O2 0.0609(16) 0.121(3) 0.0517(14) 0.0036(15) 0.0037(13) 0.0413(17)

loop_
_atom_type_symbol
_atom_type_description
_atom_type_scat_dispersion_real
_atom_type_scat_dispersion_imag
_atom_type_scat_source
C C 0.0033 0.0016 'International Tables Vol C Tables 4.2.6.8 and 6.1.1.4'
H H 0.0000 0.0000 'International Tables Vol C Tables 4.2.6.8 and 6.1.1.4'
N N 0.0061 0.0033 'International Tables Vol C Tables 4.2.6.8 and 6.1.1.4'
O O 0.0106 0.0060 'International Tables Vol C Tables 4.2.6.8 and 6.1.1.4'
Cl Cl 0.1484 0.1585 'International Tables Vol C Tables 4.2.6.8 and 6.1.1.4'
I I -0.4742 1.8119 'International Tables Vol C Tables 4.2.6.8 and 6.1.1.4'

loop_
_geom_angle_atom_site_label_1
_geom_angle_atom_site_label_2
_geom_angle_atom_site_label_3
_geom_angle
C1 N1 C5 120.8(3)
C9 C8 C13 118.2(3)
C9 C8 C7 119.5(2)
C13 C8 C7 122.3(2)
C4 C3 C2 116.7(3)
C4 C3 C6 119.5(3)
C2 C3 C6 123.8(3)
C6 C7 C8 125.7(3)
C10 C11 C12 120.2(3)
C10 C11 I1 120.8(2)
C12 C11 I1 119.0(2)
C7 C6 C3 125.5(3)
C11 C10 C9 119.6(3)
C12 C13 C8 120.8(3)
C10 C9 C8 121.2(2)
C13 C12 C11 119.9(2)
C1 C2 C3 119.7(3)
N1 C1 C2 121.4(3)
N1 C5 C4 120.3(3)
C5 C4 C3 121.1(3)

loop_
_geom_bond_atom_site_label_1
_geom_bond_atom_site_label_2
_geom_bond_distance
I1 C11 2.100(3)
N1 C1 1.335(4)
N1 C5 1.340(4)
C8 C9 1.397(4)
C8 C13 1.402(4)
C8 C7 1.459(4)
C3 C4 1.397(4)
C3 C2 1.406(4)
C3 C6 1.453(4)
C7 C6 1.336(4)
C11 C10 1.383(4)
C11 C12 1.394(4)
C10 C9 1.384(4)
C13 C12 1.377(4)
C2 C1 1.361(4)
C5 C4 1.356(5)
